data_7101827
loop_
_publ_author_name
'Garc\'ia-Garrido, Sergio E'
'Caltagirone, Claudia'
'Light, Mark E'
'Gale, Philip A'

_publ_section_title
;
 Acridinone-based anion receptors and sensors.
;
_journal_issue 14
_journal_name_full 'Chemical communications (Cambridge, England)'
_journal_page_first 1450
_journal_page_last 1452
_journal_paper_doi 10.1039/b618072h
_journal_year 2007
_chemical_formula_sum 'C59 H93 Cl2 N7 O3'
_chemical_formula_weight 1019.30
_chemical_name_systematic
;
?
;
_space_group_IT_number 2
_symmetry_cell_setting triclinic
_symmetry_space_group_name_Hall '-P 1'
_symmetry_space_group_name_H-M 'P -1'
_atom_sites_solution_hydrogens geom
_atom_sites_solution_primary direct
_atom_sites_solution_secondary difmap
_audit_creation_method SHELXL-97
_cell_angle_alpha 104.273(4)
_cell_angle_beta 93.257(4)
_cell_angle_gamma 93.788(4)
_cell_formula_units_Z 2
_cell_length_a 8.6137(6)
_cell_length_b 16.7161(14)
_cell_length_c 20.8520(16)
_cell_measurement_reflns_used 11213
_cell_measurement_temperature 120(2)
_cell_measurement_theta_max 27.10
_cell_measurement_theta_min 2.91
_cell_volume 2895.1(4)
_computing_cell_refinement 'DENZO (Otwinowski & Minor, 1997) & COLLECT (Hooft, R.W.W., 1998)'
_computing_data_collection 'COLLECT (Hooft, R.W.W., 1998)'
_computing_data_reduction 'DENZO (Otwinowski & Minor, 1997) & COLLECT (Hooft, R.W.W., 1998)'
_computing_molecular_graphics 'CAMERON (Watkin, et al., 1993)'
_computing_publication_material 'WINGX (Farrugia, 1998)'
_computing_structure_refinement 'SHELXL-97 (Sheldrick, 1997)'
_computing_structure_solution 'SHELXS-97 (Sheldrick, 1997)'
_diffrn_ambient_temperature 120(2)
_diffrn_detector_area_resol_mean 9.091
_diffrn_measured_fraction_theta_full 0.961
_diffrn_measured_fraction_theta_max 0.961
_diffrn_measurement_device_type 'Bruker-Nonius CCD camera on \k-goniostat'
_diffrn_measurement_method '\f & \w scans to fill the asymmetric unit'
_diffrn_radiation_monochromator '10cm confocal mirrors'
_diffrn_radiation_source 'Bruker Nonius FR591 Rotating Anode'
_diffrn_radiation_type MoK\a
_diffrn_radiation_wavelength 0.71073
_diffrn_reflns_av_R_equivalents 0.1696
_diffrn_reflns_av_sigmaI/netI 0.2150
_diffrn_reflns_limit_h_max 11
_diffrn_reflns_limit_h_min -10
_diffrn_reflns_limit_k_max 21
_diffrn_reflns_limit_k_min -21
_diffrn_reflns_limit_l_max 26
_diffrn_reflns_limit_l_min -26
_diffrn_reflns_number 39582
_diffrn_reflns_theta_full 27.47
_diffrn_reflns_theta_max 27.47
_diffrn_reflns_theta_min 2.98
_diffrn_standards_number 0
_exptl_absorpt_coefficient_mu 0.161
_exptl_absorpt_correction_T_max 0.9952
_exptl_absorpt_correction_T_min 0.9586
_exptl_absorpt_correction_type multi-scan
_exptl_absorpt_process_details
;
SADABS V2.10 (Sheldrick, G.M., 2003)
;
_exptl_crystal_colour 'Pale Yellow'
_exptl_crystal_density_diffrn 1.169
_exptl_crystal_density_method 'not measured'
_exptl_crystal_description Rod
_exptl_crystal_F_000 1108
_exptl_crystal_size_max 0.2
_exptl_crystal_size_mid 0.06
_exptl_crystal_size_min 0.03
_refine_diff_density_max 0.505
_refine_diff_density_min -0.331
_refine_diff_density_rms 0.062
_refine_ls_extinction_method none
_refine_ls_goodness_of_fit_ref 1.048
_refine_ls_hydrogen_treatment constr
_refine_ls_matrix_type full
_refine_ls_number_parameters 649
_refine_ls_number_reflns 12741
_refine_ls_number_restraints 0
_refine_ls_restrained_S_all 1.048
_refine_ls_R_factor_all 0.2402
_refine_ls_R_factor_gt 0.1080
_refine_ls_shift/su_max 0.004
_refine_ls_shift/su_mean 0.000
_refine_ls_structure_factor_coef Fsqd
_refine_ls_weighting_details 'calc w=1/[\s^2^(Fo^2^)+(0.0554P)^2^+3.2345P] where P=(Fo^2^+2Fc^2^)/3'
_refine_ls_weighting_scheme calc
_refine_ls_wR_factor_gt 0.1831
_refine_ls_wR_factor_ref 0.2258
_reflns_number_gt 5710
_reflns_number_total 12741
_reflns_threshold_expression >2sigma(I)
_cod_data_source_file b618072h.txt
_cod_data_source_block 2006sot1001
_cod_depositor_comments
;
The following automatic conversions were performed:
'_symmetry_cell_setting' value 'Triclinic' changed to 'triclinic'
according to '/home/saulius/struct/CIF-dictionaries/cif_core.dic'
dictionary named 'cif_core.dic' version 2.4.1 from 2010-06-29.

Automatic conversion script
Id: cif_fix_enum 1527 2010-12-29 10:47:43Z saulius 
;
_cod_original_sg_symbol_H-M P-1
_cod_database_code 7101827

loop_
_symmetry_equiv_pos_as_xyz
'x, y, z'
'-x, -y, -z'

loop_
_atom_site_label
_atom_site_type_symbol
_atom_site_fract_x
_atom_site_fract_y
_atom_site_fract_z
_atom_site_U_iso_or_equiv
_atom_site_adp_type
_atom_site_occupancy
_atom_site_symmetry_multiplicity
_atom_site_calc_flag
_atom_site_refinement_flags
O1 O 0.5860(4) 1.0456(2) 0.14113(17) 0.0502(10) Uani 1 1 d .
O2 O 0.1220(4) 0.6278(2) -0.02747(16) 0.0479(10) Uani 1 1 d .
H992 H 0.1087 0.6528 -0.0575 0.072 Uiso 1 1 calc R
O3 O 0.4151(4) 0.6332(2) 0.31993(16) 0.0413(9) Uani 1 1 d .
N1 N 0.5718(4) 1.0377(2) 0.2479(2) 0.0374(10) Uani 1 1 d .
H101 H 0.5404 1.0051 0.2728 0.045 Uiso 1 1 calc R
N2 N 0.4546(4) 0.9335(3) 0.16358(19) 0.0361(10) Uani 1 1 d .
H102 H 0.4347 0.9101 0.1960 0.043 Uiso 1 1 calc R
N3 N 0.3338(4) 0.7784(2) 0.14958(19) 0.0318(10) Uani 1 1 d .
N4 N 0.3456(4) 0.7247(2) 0.26050(19) 0.0316(10) Uani 1 1 d .
H104 H 0.3519 0.7777 0.2612 0.038 Uiso 1 1 calc R
N5 N 0.4546(4) 0.7730(2) 0.36581(19) 0.0346(10) Uani 1 1 d .
H105 H 0.4390 0.8209 0.3572 0.042 Uiso 1 1 calc R
C1 C 0.7582(5) 1.1596(3) 0.2532(3) 0.0400(13) Uani 1 1 d .
H1 H 0.7822 1.1392 0.2085 0.048 Uiso 1 1 calc R
C2 C 0.8300(6) 1.2332(3) 0.2912(3) 0.0429(13) Uani 1 1 d .
H2 H 0.9028 1.2637 0.2719 0.052 Uiso 1 1 calc R
C3 C 0.8002(6) 1.2637(3) 0.3557(3) 0.0457(14) Uani 1 1 d .
H3 H 0.8537 1.3140 0.3812 0.055 Uiso 1 1 calc R
C4 C 0.6912(6) 1.2209(3) 0.3836(3) 0.0483(14) Uani 1 1 d .
H4 H 0.6676 1.2420 0.4283 0.058 Uiso 1 1 calc R
C5 C 0.6173(6) 1.1474(3) 0.3461(3) 0.0421(13) Uani 1 1 d .
H5 H 0.5423 1.1183 0.3654 0.051 Uiso 1 1 calc R
C6 C 0.6490(5) 1.1148(3) 0.2811(2) 0.0344(12) Uani 1 1 d .
C7 C 0.5409(5) 1.0085(3) 0.1814(3) 0.0369(13) Uani 1 1 d .
C8 C 0.3943(5) 0.8894(3) 0.0999(2) 0.0351(12) Uani 1 1 d .
C9 C 0.3946(6) 0.9220(3) 0.0462(2) 0.0423(13) Uani 1 1 d .
H9 H 0.4419 0.9761 0.0501 0.051 Uiso 1 1 calc R
C10 C 0.3230(6) 0.8740(4) -0.0161(3) 0.0472(14) Uani 1 1 d .
H10 H 0.3219 0.8973 -0.0533 0.057 Uiso 1 1 calc R
C11 C 0.2567(6) 0.7962(3) -0.0234(2) 0.0424(14) Uani 1 1 d .
H11 H 0.2097 0.7656 -0.0654 0.051 Uiso 1 1 calc R
C12 C 0.2577(5) 0.7606(3) 0.0316(2) 0.0331(12) Uani 1 1 d .
C13 C 0.1915(6) 0.6805(3) 0.0271(2) 0.0394(13) Uani 1 1 d .
C14 C 0.1963(5) 0.6482(3) 0.0845(2) 0.0327(12) Uani 1 1 d .
C15 C 0.1338(5) 0.5684(3) 0.0843(3) 0.0380(13) Uani 1 1 d .
H15 H 0.0876 0.5327 0.0440 0.046 Uiso 1 1 calc R
C16 C 0.1380(6) 0.5413(3) 0.1400(3) 0.0384(13) Uani 1 1 d .
H16 H 0.0930 0.4875 0.1388 0.046 Uiso 1 1 calc R
C17 C 0.2090(5) 0.5926(3) 0.2001(2) 0.0371(13) Uani 1 1 d .
H17 H 0.2111 0.5731 0.2392 0.045 Uiso 1 1 calc R
C18 C 0.2751(5) 0.6702(3) 0.2024(2) 0.0328(12) Uani 1 1 d .
C19 C 0.2687(5) 0.7010(3) 0.1444(2) 0.0286(11) Uani 1 1 d .
C20 C 0.3279(5) 0.8068(3) 0.0943(2) 0.0342(12) Uani 1 1 d .
C21 C 0.4060(5) 0.7047(3) 0.3164(2) 0.0313(12) Uani 1 1 d .
C22 C 0.5261(5) 0.7771(3) 0.4285(2) 0.0359(13) Uani 1 1 d .
C23 C 0.5624(6) 0.7079(4) 0.4502(3) 0.0446(14) Uani 1 1 d .
H23 H 0.5347 0.6537 0.4229 0.053 Uiso 1 1 calc R
C24 C 0.6400(6) 0.7191(4) 0.5125(3) 0.0542(16) Uani 1 1 d .
H24 H 0.6637 0.6719 0.5277 0.065 Uiso 1 1 calc R
C25 C 0.6826(7) 0.7959(4) 0.5521(3) 0.0576(17) Uani 1 1 d .
H25 H 0.7390 0.8021 0.5938 0.069 Uiso 1 1 calc R
C26 C 0.6434(6) 0.8650(4) 0.5313(3) 0.0513(16) Uani 1 1 d .
H26 H 0.6715 0.9188 0.5591 0.062 Uiso 1 1 calc R
C27 C 0.5637(5) 0.8558(3) 0.4705(2) 0.0390(13) Uani 1 1 d .
H27 H 0.5342 0.9033 0.4570 0.047 Uiso 1 1 calc R
N6 N -0.1236(4) 0.8164(2) 0.26779(19) 0.0350(10) Uani 1 1 d .
C28 C -0.2540(5) 0.7513(3) 0.2339(2) 0.0400(13) Uani 1 1 d .
H28A H -0.3306 0.7781 0.2107 0.048 Uiso 1 1 calc R
H28B H -0.3081 0.7320 0.2687 0.048 Uiso 1 1 calc R
C29 C -0.2054(5) 0.6758(3) 0.1842(2) 0.0390(13) Uani 1 1 d .
H29A H -0.1422 0.6940 0.1514 0.047 Uiso 1 1 calc R
H29B H -0.1401 0.6438 0.2077 0.047 Uiso 1 1 calc R
C30 C -0.3480(5) 0.6209(3) 0.1485(2) 0.0409(13) Uani 1 1 d .
H30A H -0.4121 0.6043 0.1817 0.049 Uiso 1 1 calc R
H30B H -0.4119 0.6531 0.1246 0.049 Uiso 1 1 calc R
C31 C -0.3051(6) 0.5436(3) 0.0993(3) 0.0503(15) Uani 1 1 d .
H31A H -0.2426 0.5597 0.0659 0.076 Uiso 1 1 calc R
H31B H -0.4004 0.5107 0.0774 0.076 Uiso 1 1 calc R
H31C H -0.2444 0.5106 0.1228 0.076 Uiso 1 1 calc R
C32 C -0.0337(5) 0.8490(3) 0.2173(2) 0.0353(13) Uani 1 1 d .
H32A H 0.0498 0.8907 0.2417 0.042 Uiso 1 1 calc R
H32B H 0.0176 0.8025 0.1898 0.042 Uiso 1 1 calc R
C33 C -0.1283(5) 0.8877(3) 0.1711(2) 0.0383(13) Uani 1 1 d .
H33A H -0.1586 0.9422 0.1960 0.046 Uiso 1 1 calc R
H33B H -0.2247 0.8517 0.1530 0.046 Uiso 1 1 calc R
C34 C -0.0309(6) 0.8986(3) 0.1145(3) 0.0435(14) Uani 1 1 d .
H34A H 0.0688 0.9309 0.1334 0.052 Uiso 1 1 calc R
H34B H -0.0061 0.8434 0.0887 0.052 Uiso 1 1 calc R
C35 C -0.1129(6) 0.9422(3) 0.0681(3) 0.0521(15) Uani 1 1 d .
H35A H -0.2159 0.9134 0.0523 0.078 Uiso 1 1 calc R
H35B H -0.0506 0.9420 0.0302 0.078 Uiso 1 1 calc R
H35C H -0.1251 0.9996 0.0919 0.078 Uiso 1 1 calc R
C36 C -0.0070(5) 0.7794(3) 0.3068(2) 0.0376(13) Uani 1 1 d .
H36A H 0.0838 0.8206 0.3223 0.045 Uiso 1 1 calc R
H36B H 0.0306 0.7306 0.2762 0.045 Uiso 1 1 calc R
C37 C -0.0641(6) 0.7526(3) 0.3667(2) 0.0422(13) Uani 1 1 d .
H37A H -0.0966 0.8010 0.3995 0.051 Uiso 1 1 calc R
H37B H -0.1553 0.7114 0.3526 0.051 Uiso 1 1 calc R
C38 C 0.0666(6) 0.7149(3) 0.3979(3) 0.0464(14) Uani 1 1 d .
H38A H 0.1580 0.7561 0.4102 0.056 Uiso 1 1 calc R
H38B H 0.0977 0.6666 0.3645 0.056 Uiso 1 1 calc R
C39 C 0.0231(7) 0.6871(4) 0.4591(3) 0.0547(16) Uani 1 1 d .
H39A H -0.0021 0.7350 0.4934 0.082 Uiso 1 1 calc R
H39B H 0.1112 0.6618 0.4758 0.082 Uiso 1 1 calc R
H39C H -0.0678 0.6464 0.4474 0.082 Uiso 1 1 calc R
C40 C -0.2023(6) 0.8852(3) 0.3123(3) 0.0426(14) Uani 1 1 d .
H40A H -0.2794 0.9059 0.2846 0.051 Uiso 1 1 calc R
H40B H -0.2604 0.8617 0.3439 0.051 Uiso 1 1 calc R
C41 C -0.0937(6) 0.9579(3) 0.3514(3) 0.0479(15) Uani 1 1 d .
H41A H -0.0667 0.9952 0.3227 0.057 Uiso 1 1 calc R
H41B H 0.0039 0.9378 0.3666 0.057 Uiso 1 1 calc R
C42 C -0.1731(6) 1.0050(3) 0.4110(3) 0.0483(14) Uani 1 1 d .
H42A H -0.2757 1.0196 0.3955 0.058 Uiso 1 1 calc R
H42B H -0.1920 0.9684 0.4410 0.058 Uiso 1 1 calc R
C43 C -0.0792(7) 1.0827(4) 0.4493(3) 0.0661(18) Uani 1 1 d .
H43A H 0.0214 1.0686 0.4660 0.099 Uiso 1 1 calc R
H43B H -0.1362 1.1105 0.4867 0.099 Uiso 1 1 calc R
H43C H -0.0614 1.1198 0.4202 0.099 Uiso 1 1 calc R
N7 N -0.3948(4) 0.6589(2) -0.22177(19) 0.0336(10) Uani 1 1 d .
C44 C -0.3746(6) 0.7519(3) -0.2107(3) 0.0406(13) Uani 1 1 d .
H44A H -0.4572 0.7765 -0.1829 0.049 Uiso 1 1 calc R
H44B H -0.3904 0.7654 -0.2542 0.049 Uiso 1 1 calc R
C45 C -0.2165(6) 0.7923(3) -0.1778(3) 0.0447(14) Uani 1 1 d .
H45A H -0.2065 0.7868 -0.1316 0.054 Uiso 1 1 calc R
H45B H -0.1326 0.7631 -0.2019 0.054 Uiso 1 1 calc R
C46 C -0.1965(7) 0.8836(3) -0.1774(3) 0.0534(15) Uani 1 1 d .
H46A H -0.2852 0.9114 -0.1562 0.064 Uiso 1 1 calc R
H46B H -0.1000 0.9089 -0.1497 0.064 Uiso 1 1 calc R
C47 C -0.1873(6) 0.9001(3) -0.2453(3) 0.0538(15) Uani 1 1 d .
H47A H -0.0951 0.8765 -0.2655 0.081 Uiso 1 1 calc R
H47B H -0.1795 0.9600 -0.2409 0.081 Uiso 1 1 calc R
H47C H -0.2813 0.8745 -0.2735 0.081 Uiso 1 1 calc R
C48 C -0.3639(5) 0.6321(3) -0.1589(2) 0.0349(12) Uani 1 1 d .
H48A H -0.2536 0.6491 -0.1424 0.042 Uiso 1 1 calc R
H48B H -0.3773 0.5708 -0.1696 0.042 Uiso 1 1 calc R
C49 C -0.4669(6) 0.6662(3) -0.1030(2) 0.0454(14) Uani 1 1 d .
H49A H -0.5744 0.6396 -0.1144 0.055 Uiso 1 1 calc R
H49B H -0.4709 0.7266 -0.0971 0.055 Uiso 1 1 calc R
C50 C -0.3998(6) 0.6488(4) -0.0377(2) 0.0460(14) Uani 1 1 d .
H50A H -0.4830 0.6517 -0.0066 0.055 Uiso 1 1 calc R
H50B H -0.3652 0.5920 -0.0474 0.055 Uiso 1 1 calc R
C51 C -0.2634(7) 0.7100(4) -0.0051(3) 0.0660(18) Uani 1 1 d .
H51A H -0.1800 0.7067 -0.0355 0.099 Uiso 1 1 calc R
H51B H -0.2243 0.6968 0.0358 0.099 Uiso 1 1 calc R
H51C H -0.2977 0.7662 0.0055 0.099 Uiso 1 1 calc R
C52 C -0.5616(5) 0.6320(3) -0.2512(3) 0.0405(13) Uani 1 1 d .
H52A H -0.5738 0.6472 -0.2941 0.049 Uiso 1 1 calc R
H52B H -0.6328 0.6642 -0.2212 0.049 Uiso 1 1 calc R
C53 C -0.6146(6) 0.5404(3) -0.2631(3) 0.0456(14) Uani 1 1 d .
H53A H -0.5309 0.5064 -0.2826 0.055 Uiso 1 1 calc R
H53B H -0.6358 0.5276 -0.2204 0.055 Uiso 1 1 calc R
C54 C -0.7618(6) 0.5190(4) -0.3101(3) 0.0569(16) Uani 1 1 d .
H54A H -0.8360 0.5614 -0.2955 0.068 Uiso 1 1 calc R
H54B H -0.8115 0.4650 -0.3073 0.068 Uiso 1 1 calc R
C55 C -0.7311(8) 0.5142(4) -0.3827(3) 0.088(2) Uani 1 1 d .
H55A H -0.6740 0.5658 -0.3856 0.132 Uiso 1 1 calc R
H55B H -0.8307 0.5063 -0.4095 0.132 Uiso 1 1 calc R
H55C H -0.6689 0.4675 -0.3994 0.132 Uiso 1 1 calc R
C56 C -0.2789(5) 0.6167(3) -0.2691(2) 0.0353(12) Uani 1 1 d .
H56A H -0.1740 0.6263 -0.2453 0.042 Uiso 1 1 calc R
H56B H -0.3078 0.5562 -0.2811 0.042 Uiso 1 1 calc R
C57 C -0.2693(6) 0.6452(4) -0.3326(3) 0.0511(15) Uani 1 1 d .
H57A H -0.3758 0.6455 -0.3530 0.061 Uiso 1 1 calc R
H57B H -0.2191 0.7023 -0.3222 0.061 Uiso 1 1 calc R
C58 C -0.1762(7) 0.5882(4) -0.3809(3) 0.0605(17) Uani 1 1 d .
H58A H -0.1394 0.6175 -0.4137 0.073 Uiso 1 1 calc R
H58B H -0.0831 0.5755 -0.3563 0.073 Uiso 1 1 calc R
C59 C -0.2641(9) 0.5094(4) -0.4168(3) 0.082(2) Uani 1 1 d .
H59A H -0.2857 0.4755 -0.3856 0.123 Uiso 1 1 calc R
H59B H -0.2020 0.4794 -0.4515 0.123 Uiso 1 1 calc R
H59C H -0.3627 0.5210 -0.4371 0.123 Uiso 1 1 calc R
Cl1 Cl 0.35639(14) 0.93113(8) 0.32173(6) 0.0362(3) Uani 1 1 d .
Cl2 Cl 0.08078(14) 0.64677(9) -0.16496(6) 0.0441(4) Uani 1 1 d .

loop_
_atom_site_aniso_label
_atom_site_aniso_U_11
_atom_site_aniso_U_22
_atom_site_aniso_U_33
_atom_site_aniso_U_23
_atom_site_aniso_U_13
_atom_site_aniso_U_12
O1 0.056(2) 0.053(2) 0.044(2) 0.0200(19) 0.0131(19) -0.009(2)
O2 0.063(2) 0.041(2) 0.037(2) 0.0089(18) -0.0005(19) 0.003(2)
O3 0.049(2) 0.032(2) 0.044(2) 0.0119(17) 0.0012(17) 0.0062(17)
N1 0.038(2) 0.035(3) 0.042(3) 0.015(2) 0.004(2) -0.003(2)
N2 0.037(2) 0.038(3) 0.036(2) 0.015(2) 0.002(2) -0.003(2)
N3 0.025(2) 0.036(3) 0.037(2) 0.012(2) 0.0065(18) 0.012(2)
N4 0.032(2) 0.028(2) 0.038(2) 0.012(2) 0.0048(19) 0.0064(19)
N5 0.036(2) 0.030(2) 0.039(3) 0.012(2) 0.000(2) -0.0022(19)
C1 0.031(3) 0.044(3) 0.047(3) 0.015(3) 0.004(3) 0.009(3)
C2 0.033(3) 0.037(3) 0.062(4) 0.020(3) 0.002(3) 0.000(3)
C3 0.036(3) 0.038(3) 0.063(4) 0.016(3) -0.012(3) 0.001(3)
C4 0.049(3) 0.048(4) 0.044(3) 0.009(3) -0.002(3) -0.006(3)
C5 0.037(3) 0.045(4) 0.048(3) 0.018(3) 0.006(3) 0.003(3)
C6 0.030(3) 0.033(3) 0.044(3) 0.014(3) 0.002(2) 0.010(2)
C7 0.029(3) 0.046(4) 0.039(3) 0.013(3) 0.007(2) 0.007(3)
C8 0.033(3) 0.036(3) 0.037(3) 0.011(3) 0.005(2) 0.004(2)
C9 0.047(3) 0.044(3) 0.042(3) 0.022(3) 0.009(3) 0.001(3)
C10 0.050(3) 0.053(4) 0.046(3) 0.022(3) 0.009(3) 0.014(3)
C11 0.045(3) 0.049(4) 0.031(3) 0.005(3) 0.005(2) 0.010(3)
C12 0.027(3) 0.031(3) 0.044(3) 0.014(3) 0.006(2) 0.007(2)
C13 0.034(3) 0.047(4) 0.036(3) 0.005(3) 0.006(2) 0.011(3)
C14 0.032(3) 0.034(3) 0.032(3) 0.005(2) 0.009(2) 0.008(2)
C15 0.034(3) 0.035(3) 0.043(3) 0.006(3) 0.002(2) 0.004(2)
C16 0.037(3) 0.029(3) 0.053(3) 0.013(3) 0.006(3) 0.011(2)
C17 0.029(3) 0.044(3) 0.038(3) 0.009(3) 0.004(2) 0.010(3)
C18 0.024(3) 0.032(3) 0.043(3) 0.007(3) 0.009(2) 0.007(2)
C19 0.023(2) 0.033(3) 0.034(3) 0.011(2) 0.011(2) 0.012(2)
C20 0.026(3) 0.042(3) 0.034(3) 0.004(3) 0.005(2) 0.009(2)
C21 0.026(3) 0.038(3) 0.036(3) 0.017(3) 0.015(2) 0.008(2)
C22 0.026(3) 0.051(4) 0.030(3) 0.009(3) 0.007(2) 0.003(2)
C23 0.041(3) 0.057(4) 0.038(3) 0.015(3) 0.002(3) 0.010(3)
C24 0.054(4) 0.069(5) 0.045(4) 0.022(3) 0.003(3) 0.019(3)
C25 0.052(4) 0.085(5) 0.041(3) 0.028(4) -0.003(3) 0.003(4)
C26 0.042(3) 0.069(4) 0.039(3) 0.007(3) 0.008(3) -0.009(3)
C27 0.032(3) 0.051(4) 0.035(3) 0.011(3) 0.006(2) 0.001(3)
N6 0.027(2) 0.033(2) 0.045(2) 0.010(2) 0.0104(19) 0.0047(19)
C28 0.028(3) 0.044(3) 0.049(3) 0.014(3) 0.011(2) 0.003(2)
C29 0.033(3) 0.041(3) 0.045(3) 0.011(3) 0.006(2) 0.009(2)
C30 0.032(3) 0.040(3) 0.049(3) 0.009(3) 0.007(3) 0.000(2)
C31 0.039(3) 0.049(4) 0.056(4) 0.003(3) 0.000(3) -0.003(3)
C32 0.023(2) 0.030(3) 0.054(3) 0.007(2) 0.017(2) 0.005(2)
C33 0.032(3) 0.032(3) 0.050(3) 0.007(3) 0.012(2) 0.001(2)
C34 0.037(3) 0.037(3) 0.058(3) 0.012(3) 0.011(3) 0.003(3)
C35 0.055(4) 0.047(4) 0.057(4) 0.018(3) 0.012(3) 0.002(3)
C36 0.029(3) 0.037(3) 0.045(3) 0.007(2) 0.003(2) 0.005(2)
C37 0.036(3) 0.045(3) 0.048(3) 0.013(3) 0.012(3) 0.008(3)
C38 0.039(3) 0.049(4) 0.052(3) 0.012(3) 0.008(3) 0.008(3)
C39 0.060(4) 0.050(4) 0.052(4) 0.009(3) 0.006(3) 0.008(3)
C40 0.037(3) 0.041(3) 0.049(3) 0.007(3) 0.011(3) 0.008(3)
C41 0.040(3) 0.033(3) 0.068(4) 0.005(3) 0.020(3) 0.002(3)
C42 0.045(3) 0.043(4) 0.055(4) 0.010(3) -0.002(3) 0.008(3)
C43 0.053(4) 0.054(4) 0.078(4) -0.005(3) -0.001(3) -0.005(3)
N7 0.025(2) 0.038(3) 0.041(2) 0.013(2) 0.0029(18) 0.0078(19)
C44 0.038(3) 0.033(3) 0.053(3) 0.014(3) -0.001(3) 0.007(2)
C45 0.041(3) 0.040(3) 0.056(3) 0.018(3) -0.003(3) 0.006(3)
C46 0.049(3) 0.037(4) 0.073(4) 0.014(3) -0.006(3) 0.008(3)
C47 0.045(3) 0.045(4) 0.077(4) 0.025(3) 0.006(3) 0.002(3)
C48 0.029(3) 0.037(3) 0.041(3) 0.014(2) 0.000(2) 0.005(2)
C49 0.041(3) 0.053(4) 0.043(3) 0.012(3) 0.006(3) 0.008(3)
C50 0.039(3) 0.061(4) 0.038(3) 0.012(3) 0.004(3) 0.005(3)
C51 0.079(5) 0.063(4) 0.045(3) 0.005(3) -0.017(3) -0.020(4)
C52 0.029(3) 0.046(4) 0.045(3) 0.011(3) 0.001(2) 0.007(2)
C53 0.035(3) 0.044(4) 0.056(3) 0.013(3) -0.002(3) -0.001(3)
C54 0.045(3) 0.059(4) 0.061(4) 0.007(3) -0.003(3) 0.002(3)
C55 0.074(5) 0.085(6) 0.092(6) -0.003(4) -0.017(4) 0.017(4)
C56 0.029(3) 0.041(3) 0.037(3) 0.011(2) -0.002(2) 0.005(2)
C57 0.037(3) 0.074(4) 0.046(3) 0.020(3) 0.000(3) 0.012(3)
C58 0.046(3) 0.082(5) 0.051(4) 0.012(3) 0.006(3) 0.009(3)
C59 0.116(6) 0.051(4) 0.081(5) 0.013(4) 0.030(5) 0.008(4)
Cl1 0.0367(7) 0.0331(7) 0.0402(7) 0.0119(6) 0.0045(6) 0.0011(6)
Cl2 0.0359(7) 0.0577(9) 0.0410(7) 0.0184(7) -0.0005(6) 0.0018(6)

loop_
_atom_type_symbol
_atom_type_description
_atom_type_scat_dispersion_real
_atom_type_scat_dispersion_imag
_atom_type_scat_source
C C 0.0033 0.0016 'International Tables Vol C Tables 4.2.6.8 and 6.1.1.4'
H H 0.0000 0.0000 'International Tables Vol C Tables 4.2.6.8 and 6.1.1.4'
N N 0.0061 0.0033 'International Tables Vol C Tables 4.2.6.8 and 6.1.1.4'
O O 0.0106 0.0060 'International Tables Vol C Tables 4.2.6.8 and 6.1.1.4'
Cl Cl 0.1484 0.1585 'International Tables Vol C Tables 4.2.6.8 and 6.1.1.4'

loop_
_geom_angle_atom_site_label_1
_geom_angle_atom_site_label_2
_geom_angle_atom_site_label_3
_geom_angle
C7 N1 C6 126.6(4)
C7 N2 C8 127.9(4)
C20 N3 C19 117.3(4)
C21 N4 C18 127.3(4)
C21 N5 C22 128.4(4)
C2 C1 C6 119.4(5)
C3 C2 C1 122.0(5)
C2 C3 C4 119.4(5)
C5 C4 C3 119.4(5)
C4 C5 C6 121.9(5)
C5 C6 C1 118.0(5)
C5 C6 N1 117.5(4)
C1 C6 N1 124.5(4)
O1 C7 N1 123.2(5)
O1 C7 N2 123.3(5)
N1 C7 N2 113.5(5)
C9 C8 N2 123.2(5)
C9 C8 C20 120.9(5)
N2 C8 C20 115.8(4)
C8 C9 C10 119.4(5)
C11 C10 C9 121.7(5)
C10 C11 C12 119.8(5)
C13 C12 C11 122.5(5)
C13 C12 C20 117.7(5)
C11 C12 C20 119.8(5)
O2 C13 C12 126.2(5)
O2 C13 C14 114.0(5)
C12 C13 C14 119.8(5)
C15 C14 C19 119.5(5)
C15 C14 C13 123.5(5)
C19 C14 C13 117.0(5)
C16 C15 C14 121.3(5)
C15 C16 C17 120.3(5)
C18 C17 C16 120.5(5)
C17 C18 N4 123.6(5)
C17 C18 C19 120.2(5)
N4 C18 C19 116.2(4)
N3 C19 C14 124.1(4)
N3 C19 C18 117.8(4)
C14 C19 C18 118.1(5)
N3 C20 C12 124.2(5)
N3 C20 C8 117.5(4)
C12 C20 C8 118.4(5)
O3 C21 N5 125.0(5)
O3 C21 N4 122.9(5)
N5 C21 N4 112.2(4)
C23 C22 C27 119.3(5)
C23 C22 N5 123.7(5)
C27 C22 N5 116.9(5)
C24 C23 C22 119.0(5)
C25 C24 C23 121.7(6)
C24 C25 C26 119.6(6)
C27 C26 C25 120.1(6)
C26 C27 C22 120.3(5)
C36 N6 C40 111.8(4)
C36 N6 C28 110.3(4)
C40 N6 C28 105.8(3)
C36 N6 C32 106.8(3)
C40 N6 C32 110.8(4)
C28 N6 C32 111.4(4)
N6 C28 C29 116.2(4)
C30 C29 C28 110.7(4)
C31 C30 C29 112.6(4)
C33 C32 N6 116.2(3)
C32 C33 C34 109.3(4)
C35 C34 C33 113.0(4)
N6 C36 C37 116.9(4)
C38 C37 C36 109.2(4)
C37 C38 C39 113.7(4)
C41 C40 N6 115.2(4)
C40 C41 C42 109.5(4)
C43 C42 C41 113.2(5)
C48 N7 C44 112.4(4)
C48 N7 C52 111.1(4)
C44 N7 C52 106.5(3)
C48 N7 C56 105.5(3)
C44 N7 C56 111.1(4)
C52 N7 C56 110.3(3)
N7 C44 C45 114.9(4)
C46 C45 C44 111.8(4)
C47 C46 C45 114.5(5)
N7 C48 C49 115.7(4)
C48 C49 C50 109.5(4)
C51 C50 C49 112.1(5)
N7 C52 C53 116.7(4)
C54 C53 C52 110.0(5)
C53 C54 C55 113.4(5)
C57 C56 N7 115.3(4)
C58 C57 C56 110.3(5)
C59 C58 C57 114.1(5)

loop_
_geom_bond_atom_site_label_1
_geom_bond_atom_site_label_2
_geom_bond_distance
O1 C7 1.227(6)
O2 C13 1.338(6)
O3 C21 1.223(5)
N1 C7 1.355(6)
N1 C6 1.406(6)
N2 C7 1.371(6)
N2 C8 1.401(6)
N3 C20 1.350(6)
N3 C19 1.351(6)
N4 C21 1.374(6)
N4 C18 1.402(6)
N5 C21 1.360(6)
N5 C22 1.398(6)
C1 C2 1.374(7)
C1 C6 1.403(7)
C2 C3 1.361(7)
C3 C4 1.382(7)
C4 C5 1.375(7)
C5 C6 1.380(6)
C8 C9 1.361(7)
C8 C20 1.434(7)
C9 C10 1.428(7)
C10 C11 1.355(7)
C11 C12 1.417(7)
C12 C13 1.399(7)
C12 C20 1.421(7)
C13 C14 1.429(7)
C14 C15 1.405(7)
C14 C19 1.421(6)
C15 C16 1.345(7)
C16 C17 1.412(7)
C17 C18 1.370(7)
C18 C19 1.428(7)
C22 C23 1.389(7)
C22 C27 1.395(7)
C23 C24 1.389(7)
C24 C25 1.358(8)
C25 C26 1.385(8)
C26 C27 1.377(7)
N6 C36 1.514(6)
N6 C40 1.514(6)
N6 C28 1.522(6)
N6 C32 1.525(6)
C28 C29 1.522(6)
C29 C30 1.522(6)
C30 C31 1.520(6)
C32 C33 1.515(7)
C33 C34 1.526(6)
C34 C35 1.519(7)
C36 C37 1.522(7)
C37 C38 1.517(7)
C38 C39 1.519(7)
C40 C41 1.513(7)
C41 C42 1.523(6)
C42 C43 1.502(7)
N7 C48 1.503(6)
N7 C44 1.511(6)
N7 C52 1.524(6)
N7 C56 1.527(5)
C44 C45 1.526(7)
C45 C46 1.522(7)
C46 C47 1.514(8)
C48 C49 1.525(6)
C49 C50 1.549(7)
C50 C51 1.516(7)
C52 C53 1.524(7)
C53 C54 1.524(7)
C54 C55 1.535(9)
C56 C57 1.518(7)
C57 C58 1.511(7)
C58 C59 1.478(8)

loop_
_geom_hbond_atom_site_label_D
_geom_hbond_atom_site_label_H
_geom_hbond_atom_site_label_A
_geom_hbond_distance_DH
_geom_hbond_distance_HA
_geom_hbond_distance_DA
_geom_hbond_angle_DHA
N1 H101 Cl1 0.88 2.37 3.198(4) 156.2
N2 H102 Cl1 0.88 2.69 3.460(4) 147.1
N4 H104 Cl1 0.88 2.56 3.364(4) 152.1
N5 H105 Cl1 0.88 2.29 3.154(4) 168.6
O2 H992 Cl2 0.84 2.22 2.965(4) 148.3

loop_
_cod_related_entry_id
_cod_related_entry_database
_cod_related_entry_code
1 ChemSpider 21149775
